data_1536797
loop_
_publ_author_name
'Esser, M.'
'Neumueller, B.'
'Petz, W.'
'Uddin, J.'
'Frenking, G.'

_publ_section_title
;
 Darstellung, Kristallstruktur und quantenchemische Berechnung von
 [C(NMe2)3]2[(CO)4FeInCl3]
;
_journal_name_full 'Zeitschrift fuer Anorganische und Allgemeine Chemie'
_journal_page_first 915
_journal_page_last 920
_journal_volume 626
_journal_year 2000
_chemical_formula_sum 'C18 H36 Cl3 Fe In N6 O4'
_chemical_name_systematic '(C (N (C H3)2)3)2 ((C O)4 Fe In Cl3)'
_space_group_IT_number 15
_symmetry_space_group_name_Hall '-C 2yc'
_symmetry_space_group_name_H-M 'C 1 2/c 1'
_cell_angle_alpha 90
_cell_angle_beta 90.67
_cell_angle_gamma 90
_cell_formula_units_Z 8
_cell_length_a 16.157
_cell_length_b 13.021
_cell_length_c 27.879
_cell_volume 5864.791
_citation_journal_id_ASTM ZAACAB
_cod_data_source_file Esser_ZAACAB_2000_1870.cif
_cod_data_source_block C18H36Cl3Fe1In1N6O4
_cod_original_formula_sum 'C18 H36 Cl3 Fe1 In1 N6 O4'
_cod_database_code 1536797

loop_
_symmetry_equiv_pos_as_xyz
x,y,z
-x,y,-z+1/2
-x,-y,-z
x,-y,z-1/2
x+1/2,y+1/2,z
-x+1/2,y+1/2,-z+1/2
-x+1/2,-y+1/2,-z
x+1/2,-y+1/2,z-1/2

loop_
_atom_site_label
_atom_site_type_symbol
_atom_site_fract_x
_atom_site_fract_y
_atom_site_fract_z
_atom_site_occupancy
_atom_site_U_iso_or_equiv
H27 H+1 0.4941 0.4196 0.681 1 0.0
H31 H+1 0.0067 -0.1872 0.0156 0.5 0.0
C14 C-1 0.6471 0.5832 0.7315 1 0.0
H29 H+1 0.0032 -0.1662 0.0764 0.5 0.0
C15 C-1 0.5277 0.404 0.7096 1 0.0
H24 H+1 0.666 0.5795 0.765 1 0.0
Cl1 Cl-1 0.6272 0.6144 0.85494 1 0.0
C12 C-1 0.5 0.5652 0.75 1 0.0
H17 H+1 0.5197 -0.1808 0.4066 1 0.0
C6 C-1 0.5835 -0.1581 0.3318 1 0.0
H12 H+1 0.594 0.165 0.4362 1 0.0
H22 H+1 0.6816 0.6323 0.7141 1 0.0
H41 H+1 -0.1107 -0.028 -0.089 0.5 0.0
C2 C+2 0.6967 0.3715 0.9207 1 0.0
C18 C-1 -0.1227 -0.1108 0.0012 1 0.0
Cl2 Cl-1 0.8441 0.6315 0.80498 1 0.0
H42 H+1 -0.0204 -0.0288 -0.1089 0.5 0.0
H18 H+1 0.4779 -0.0823 0.4306 1 0.0
H20 H+1 0.5279 0.7643 0.7296 1 0.0
H37 H+1 -0.1113 -0.1065 0.035 0.5 0.0
H21 H+1 0.5085 0.7064 0.6801 1 0.0
H33 H+1 -0.0078 -0.1804 0.071 0.5 0.0
In1 In+3 0.76851 0.54792 0.86902 1 0.0
C19 C-1 -0.0533 -0.0371 -0.0807 1 0.0
H14 H+1 0.6677 -0.0051 0.4823 1 0.0
C7 C-1 0.5627 0.0288 0.3088 1 0.0
C9 C-1 0.6511 0.14 0.4347 1 0.0
C16 C-1 0 0 0 1 0.0
C10 C-1 0.6611 -0.0747 0.4695 1 0.0
H3 H+1 0.6389 -0.1889 0.3328 1 0.0
H7 H+1 0.741 0.1727 0.3659 1 0.0
H43 H+1 -0.0059 0.0044 -0.0877 0.5 0.0
H25 H+1 0.5213 0.3313 0.7179 1 0.0
H13 H+1 0.6383 -0.1195 0.4943 1 0.0
H19 H+1 0.6016 0.7375 0.6938 1 0.0
H9 H+1 0.7577 0.0573 0.3488 1 0.0
H10 H+1 0.6888 0.1984 0.4312 1 0.0
H40 H+1 -0.0451 -0.1048 -0.0679 0.5 0.0
N4 N-1 0.5598 0.6176 0.7297 1 0.0
H45 H+1 -0.1024 -0.0039 -0.0927 0.5 0.0
H44 H+1 -0.0477 -0.103 -0.0959 0.5 0.0
H11 H+1 0.6649 0.1026 0.4642 1 0.0
H5 H+1 0.6099 0.0726 0.3008 1 0.0
Cl3 Cl-1 0.81132 0.6591 0.93497 1 0.0
N6 N-1 -0.0309 -0.0835 0.0128 0.5 0.0
H39 H+1 -0.1217 -0.1813 -0.0088 0.5 0.0
C8 C-1 0.7149 0.1086 0.3552 1 0.0
H26 H+1 0.586 0.4185 0.703 1 0.0
H32 H+1 0.0825 -0.1813 0.051 0.5 0.0
H35 H+1 -0.1254 -0.1747 -0.0159 0.5 0.0
O3 O-2 0.9501 0.3986 0.9106 1 0.0
C4 C+2 0.754 0.3576 0.8171 1 0.0
C3 C+2 0.8819 0.3837 0.8981 1 0.0
O1 O-2 0.7875 0.1339 0.8849 1 0.0
H36 H+1 -0.153 -0.1165 0.0305 0.5 0.0
H8 H+1 0.6826 0.1213 0.3258 1 0.0
H6 H+1 0.5178 0.0713 0.3214 1 0.0
C5 C-1 0.6169 -0.0173 0.3875 1 0.0
N3 N-1 0.605 -0.0723 0.4283 1 0.0
N8 N-1 -0.0261 0.0468 -0.0419 0.5 0.0
C17 C-1 0.0268 -0.1584 0.0452 1 0.0
N2 N-1 0.6595 0.0703 0.393 1 0.0
O4 O-2 0.7437 0.3578 0.7767 1 0.0
H30 H+1 0.0308 -0.2244 0.0301 0.5 0.0
N5 N-1 0.5 0.4683 0.75 1 0.0
C11 C-1 0.5243 -0.1306 0.4326 1 0.0
N1 N-1 0.589 -0.0488 0.3464 1 0.0
O2 O-2 0.6457 0.3804 0.9485 1 0.0
H1 H+1 0.5608 -0.1626 0.2991 1 0.0
C1 C+2 0.7831 0.2234 0.8826 1 0.0
H16 H+1 0.5232 -0.1664 0.4635 1 0.0
H34 H+1 -0.1465 -0.0573 -0.0183 0.5 0.0
H2 H+1 0.5472 -0.1951 0.3538 1 0.0
Fe1 Fe+2 0.77886 0.35619 0.87894 1 0.0
H28 H+1 0.081 -0.1288 0.0483 0.5 0.0
H38 H+1 -0.1764 -0.0822 -0.0056 0.5 0.0
H15 H+1 0.7151 -0.1011 0.4596 1 0.0
C13 C-1 0.5486 0.7139 0.7065 1 0.0
H23 H+1 0.6516 0.5153 0.7167 1 0.0
N7 N-1 -0.0597 -0.0512 -0.0256 0.5 0.0
H4 H+1 0.5433 -0.0073 0.28 1 0.0
